data_7156387
loop_
_publ_author_name
'Bandyopadhyay, Debashruti'
'Thirupathi, Annaram'
'Dhage, Nagsen Munjaji'
'Mohanta, Nirmala'
'Peruncheralathan, S.'

_publ_section_title
;
 Nickel catalyzed site selective C-H functionalization of
 \a-aryl-thioamides.
;
_journal_issue 35
_journal_name_full 'Organic &amp; biomolecular chemistry'
_journal_page_first 6405
_journal_page_last 6409
_journal_paper_doi 10.1039/c8ob01712c
_journal_volume 16
_journal_year 2018
_chemical_formula_moiety 'C17 H14 N2 O2 S'
_chemical_formula_sum 'C17 H14 N2 O2 S'
_chemical_formula_weight 310.36
_space_group_crystal_system orthorhombic
_space_group_IT_number 61
_space_group_name_Hall '-P 2ac 2ab'
_space_group_name_H-M_alt 'P b c a'
_symmetry_space_group_name_Hall '-P 2ac 2ab'
_symmetry_space_group_name_H-M 'P b c a'
_atom_sites_solution_hydrogens geom
_audit_creation_date 2018-06-28
_audit_creation_method
;
Olex2 1.2
(compiled 2016.02.19 svn.r3266 for OlexSys, GUI svn.r5155)
;
_audit_update_record
;
2018-07-12 deposited with the CCDC.
2018-08-22 downloaded from the CCDC.
;
_cell_angle_alpha 90
_cell_angle_beta 90
_cell_angle_gamma 90
_cell_formula_units_Z 8
_cell_length_a 14.4456(3)
_cell_length_b 9.07642(17)
_cell_length_c 22.7259(5)
_cell_measurement_reflns_used 6710
_cell_measurement_temperature 293(2)
_cell_measurement_theta_max 76.3650
_cell_measurement_theta_min 3.8480
_cell_volume 2979.69(11)
_computing_cell_refinement 'CrysAlisPro 1.171.39.45g (Rigaku OD, 2018)'
_computing_data_collection 'CrysAlisPro 1.171.39.45g (Rigaku OD, 2018)'
_computing_data_reduction 'CrysAlisPro 1.171.39.45g (Rigaku OD, 2018)'
_computing_molecular_graphics 'Olex2 (Dolomanov et al., 2009)'
_computing_publication_material 'Olex2 (Dolomanov et al., 2009)'
_computing_structure_refinement 'ShelXL (Sheldrick, 2015)'
_computing_structure_solution 'SHELXT 2014/5 (Sheldrick, 2014)'
_diffrn_ambient_temperature 293(2)
_diffrn_detector 'CCD plate'
_diffrn_detector_type 'Pilatus 200K'
_diffrn_measured_fraction_theta_full 0.998
_diffrn_measured_fraction_theta_max 0.969
_diffrn_measurement_details
;
List of Runs (angles in degrees, time in seconds):

  # Type    Start    End  Width  t~exp~   \w     \q     \k     \f   Frames
#--------------------------------------------------------------------------
  1  \w    -56.00 -30.00   0.50    2.60    --  -38.50 126.00  35.00   52
  2  \w    -70.00 -44.00   0.50    2.60    --  -38.50 144.00-156.00   52
  3  \w     49.00  74.00   0.50    2.60    --   49.31-144.00 150.00   50
  4  \w     26.00  98.00   0.50    2.60    --   49.31-126.00 -41.00  144
  5  \w     72.00 117.00   0.50   11.00    --  106.38-126.00 -41.00   90
  6  \w     84.00 169.00   0.50   11.00    --  106.38 144.00-156.00  170
  7  \w    108.00 133.00   0.50   11.00    --  106.38 126.00  35.00   50
  8  \w   -100.00 -36.00   0.50    2.60    --  -38.50 -37.00 150.00  128
  9  \w     38.00 108.00   0.50    2.60    --   49.31  57.00  30.00  140
 10  \w     54.00  82.00   0.50    2.60    --   49.31  37.00 -60.00   56
 11  \w     94.00 120.00   0.50   11.00    --  106.38 -61.00 -60.00   52
 12  \w     46.00  73.00   0.50   11.00    --  106.38 -61.00 -60.00   54
 13  \w     97.00 171.00   0.50   11.00    --  106.38 125.00 120.00  148
 14  \w     48.00  83.00   0.50   11.00    --  106.38 -30.00  90.00   70
 15  \w     39.00 104.00   0.50   11.00    --  106.38 -30.00-120.00  130
 16  \w    103.00 154.00   0.50   11.00    --  106.38  45.00 120.00  102
;
_diffrn_measurement_device 'four-circle diffractometer'
_diffrn_measurement_device_type 'SuperNova, Dual, Cu at home/near, Pilatus 200K'
_diffrn_measurement_method '\w scans'
_diffrn_orient_matrix_type 'CrysAlisPro convention (1999,Acta A55,543-557)'
_diffrn_orient_matrix_UB_11 -0.0045725000
_diffrn_orient_matrix_UB_12 -0.0092635000
_diffrn_orient_matrix_UB_13 0.0676314000
_diffrn_orient_matrix_UB_21 -0.0980376000
_diffrn_orient_matrix_UB_22 0.0666460000
_diffrn_orient_matrix_UB_23 -0.0012414000
_diffrn_orient_matrix_UB_31 -0.0416631000
_diffrn_orient_matrix_UB_32 -0.1558523000
_diffrn_orient_matrix_UB_33 -0.0045328000
_diffrn_radiation_monochromator mirror
_diffrn_radiation_probe x-ray
_diffrn_radiation_type CuK\a
_diffrn_radiation_wavelength 1.54184
_diffrn_reflns_av_R_equivalents 0.0958
_diffrn_reflns_av_unetI/netI 0.0584
_diffrn_reflns_Laue_measured_fraction_full 0.998
_diffrn_reflns_Laue_measured_fraction_max 0.969
_diffrn_reflns_limit_h_max 18
_diffrn_reflns_limit_h_min -18
_diffrn_reflns_limit_k_max 7
_diffrn_reflns_limit_k_min -11
_diffrn_reflns_limit_l_max 28
_diffrn_reflns_limit_l_min -27
_diffrn_reflns_number 12918
_diffrn_reflns_point_group_measured_fraction_full 0.998
_diffrn_reflns_point_group_measured_fraction_max 0.969
_diffrn_reflns_theta_full 67.684
_diffrn_reflns_theta_max 77.515
_diffrn_reflns_theta_min 3.890
_diffrn_source 'micro-focus sealed X-ray tube'
_diffrn_source_type 'SuperNova (Cu) X-ray Source'
_exptl_absorpt_coefficient_mu 2.003
_exptl_absorpt_correction_T_max 1.00000
_exptl_absorpt_correction_T_min 0.55044
_exptl_absorpt_correction_type multi-scan
_exptl_absorpt_process_details
;
CrysAlisPro 1.171.39.45g (Rigaku Oxford Diffraction, 2018)
Empirical absorption correction using spherical harmonics,
 implemented in SCALE3 ABSPACK scaling algorithm.
;
_exptl_crystal_colour colourless
_exptl_crystal_colour_primary colourless
_exptl_crystal_density_diffrn 1.384
_exptl_crystal_description needle
_exptl_crystal_F_000 1296
_exptl_crystal_size_max 0.16
_exptl_crystal_size_mid 0.14
_exptl_crystal_size_min 0.12
_refine_diff_density_max 0.403
_refine_diff_density_min -0.596
_refine_diff_density_rms 0.086
_refine_ls_extinction_method none
_refine_ls_goodness_of_fit_ref 1.165
_refine_ls_hydrogen_treatment constr
_refine_ls_matrix_type full
_refine_ls_number_parameters 201
_refine_ls_number_reflns 3069
_refine_ls_number_restraints 0
_refine_ls_restrained_S_all 1.165
_refine_ls_R_factor_all 0.1068
_refine_ls_R_factor_gt 0.0930
_refine_ls_shift/su_max 0.000
_refine_ls_shift/su_mean 0.000
_refine_ls_structure_factor_coef Fsqd
_refine_ls_weighting_details 'w=1/[\s^2^(Fo^2^)+(0.0655P)^2^+9.6138P] where P=(Fo^2^+2Fc^2^)/3'
_refine_ls_weighting_scheme calc
_refine_ls_wR_factor_gt 0.2366
_refine_ls_wR_factor_ref 0.2464
_reflns_Friedel_coverage 0.000
_reflns_number_gt 2459
_reflns_number_total 3069
_reflns_threshold_expression 'I > 2\s(I)'
_cod_data_source_file c8ob01712c2.cif
_cod_data_source_block 4b
_cod_depositor_comments 'Adding full bibliography for 7156387--7156388.cif.'
_cod_database_code 7156387
_chemical_oxdiff_formula 'C128 H112 N24 O16 S8 '
_shelx_space_group_comment
;
The symmetry employed for this shelxl refinement is uniquely defined
by the following loop, which should always be used as a source of
symmetry information in preference to the above space-group names.
They are only intended as comments.
;
_diffrn_oxdiff_ac3_digest_frames
;
017c25b96c53316d8de0487ea1f250373400027ce8b
;
_reflns_odcompleteness_completeness 99.64
_reflns_odcompleteness_iscentric 1
_reflns_odcompleteness_theta 66.97
_olex2_refinement_description
;
1. Fixed Uiso
 At 1.2 times of:
  All C(H) groups, All N(H) groups
 At 1.5 times of:
  All C(H,H,H) groups
2.a Aromatic/amide H refined with riding coordinates:
 N1(H1), C4(H4), C7(H7), C17(H17), C13(H13), C16(H16), C15(H15), C14(H14)
2.b Idealised Me refined as rotating group:
 C10(H10A,H10B,H10C), C9(H9A,H9B,H9C)
;
_shelx_shelxl_version_number 2016/4
_olex2_submission_special_instructions 'No special instructions were received'
_oxdiff_exptl_absorpt_empirical_details
;
Empirical correction (ABSPACK) includes:
- Absorption correction using spherical harmonics
- Frame scaling
;
_oxdiff_exptl_absorpt_empirical_full_max 2.741
_oxdiff_exptl_absorpt_empirical_full_min 0.142

loop_
_space_group_symop_operation_xyz
'x, y, z'
'-x+1/2, -y, z+1/2'
'-x, y+1/2, -z+1/2'
'x+1/2, -y+1/2, -z'
'-x, -y, -z'
'x-1/2, y, -z-1/2'
'x, -y-1/2, z-1/2'
'-x-1/2, y-1/2, z'

loop_
_atom_site_label
_atom_site_type_symbol
_atom_site_fract_x
_atom_site_fract_y
_atom_site_fract_z
_atom_site_U_iso_or_equiv
_atom_site_adp_type
_atom_site_occupancy
_atom_site_site_symmetry_order
_atom_site_calc_flag
_atom_site_refinement_flags_posn
S1 S 0.32594(9) 0.51051(13) 0.47390(6) 0.0495(4) Uani 1 1 d .
O2 O 0.4736(2) 0.3542(4) 0.70557(15) 0.0563(9) Uani 1 1 d .
O1 O 0.3803(2) 0.1544(4) 0.65152(16) 0.0557(9) Uani 1 1 d .
N1 N 0.3766(3) 0.7863(4) 0.43931(18) 0.0514(10) Uani 1 1 d .
H1 H 0.408638 0.864521 0.445648 0.062 Uiso 1 1 calc R
C3 C 0.4246(3) 0.5555(5) 0.5681(2) 0.0419(10) Uani 1 1 d .
C5 C 0.4442(3) 0.3927(5) 0.6505(2) 0.0446(11) Uani 1 1 d .
C8 C 0.3696(3) 0.4492(5) 0.5411(2) 0.0428(10) Uani 1 1 d .
C2 C 0.4306(3) 0.6878(5) 0.5337(2) 0.0432(10) Uani 1 1 d .
C4 C 0.4622(3) 0.5254(5) 0.6239(2) 0.0456(11) Uani 1 1 d .
H4 H 0.499024 0.595091 0.642710 0.055 Uiso 1 1 calc R
C12 C 0.3254(3) 0.7830(5) 0.3863(2) 0.0459(11) Uani 1 1 d .
C6 C 0.3898(3) 0.2845(5) 0.6216(2) 0.0452(11) Uani 1 1 d .
C7 C 0.3529(3) 0.3131(5) 0.5668(2) 0.0454(11) Uani 1 1 d .
H7 H 0.317435 0.242584 0.547502 0.054 Uiso 1 1 calc R
C1 C 0.3809(3) 0.6808(5) 0.4812(2) 0.0441(10) Uani 1 1 d .
N2 N 0.5271(4) 0.9146(5) 0.5606(2) 0.0697(14) Uani 1 1 d .
C17 C 0.2377(3) 0.7213(5) 0.3822(2) 0.0514(12) Uani 1 1 d .
H17 H 0.210492 0.678254 0.415035 0.062 Uiso 1 1 calc R
C11 C 0.4842(4) 0.8132(5) 0.5489(2) 0.0500(11) Uani 1 1 d .
C13 C 0.3637(4) 0.8518(6) 0.3377(2) 0.0545(12) Uani 1 1 d .
H13 H 0.421941 0.895096 0.340279 0.065 Uiso 1 1 calc R
C16 C 0.1912(4) 0.7242(6) 0.3292(3) 0.0590(14) Uani 1 1 d .
H16 H 0.133138 0.680568 0.326444 0.071 Uiso 1 1 calc R
C10 C 0.5385(4) 0.4498(7) 0.7336(3) 0.0664(15) Uani 1 1 d .
H10A H 0.593322 0.457152 0.709900 0.100 Uiso 1 1 calc GR
H10B H 0.554340 0.410811 0.771560 0.100 Uiso 1 1 calc GR
H10C H 0.511501 0.545754 0.738208 0.100 Uiso 1 1 calc GR
C15 C 0.2293(4) 0.7904(6) 0.2805(3) 0.0644(15) Uani 1 1 d .
H15 H 0.197708 0.791012 0.244859 0.077 Uiso 1 1 calc R
C14 C 0.3153(4) 0.8560(7) 0.2853(3) 0.0662(15) Uani 1 1 d .
H14 H 0.340893 0.903527 0.252899 0.079 Uiso 1 1 calc R
C9 C 0.3160(4) 0.0501(6) 0.6283(3) 0.0684(16) Uani 1 1 d .
H9A H 0.335702 0.019983 0.589782 0.103 Uiso 1 1 calc GR
H9B H 0.255807 0.094431 0.625772 0.103 Uiso 1 1 calc GR
H9C H 0.313301 -0.034284 0.653704 0.103 Uiso 1 1 calc GR

loop_
_atom_site_aniso_label
_atom_site_aniso_U_11
_atom_site_aniso_U_22
_atom_site_aniso_U_33
_atom_site_aniso_U_23
_atom_site_aniso_U_13
_atom_site_aniso_U_12
S1 0.0530(7) 0.0408(6) 0.0546(7) -0.0090(5) -0.0067(5) -0.0116(5)
O2 0.055(2) 0.057(2) 0.056(2) -0.0045(16) -0.0069(17) -0.0112(17)
O1 0.054(2) 0.049(2) 0.064(2) -0.0004(16) -0.0056(17) -0.0138(17)
N1 0.054(2) 0.038(2) 0.062(2) -0.0047(18) -0.010(2) -0.0118(19)
C3 0.0315(19) 0.042(2) 0.052(2) -0.012(2) 0.0005(18) -0.0014(18)
C5 0.037(2) 0.048(3) 0.049(2) -0.012(2) 0.0032(19) -0.004(2)
C8 0.036(2) 0.042(2) 0.050(2) -0.013(2) -0.0046(19) -0.0016(19)
C2 0.035(2) 0.039(2) 0.055(3) -0.012(2) 0.0025(19) -0.0042(19)
C4 0.039(2) 0.045(3) 0.053(3) -0.015(2) 0.000(2) -0.008(2)
C12 0.047(2) 0.032(2) 0.059(3) -0.009(2) -0.005(2) 0.001(2)
C6 0.038(2) 0.042(2) 0.056(3) -0.008(2) 0.005(2) -0.004(2)
C7 0.041(2) 0.043(2) 0.052(3) -0.014(2) 0.000(2) -0.008(2)
C1 0.038(2) 0.040(2) 0.054(3) -0.012(2) 0.005(2) -0.0035(19)
N2 0.076(3) 0.049(3) 0.084(3) -0.003(2) -0.020(3) -0.022(3)
C17 0.044(2) 0.040(3) 0.070(3) -0.004(2) -0.005(2) -0.002(2)
C11 0.050(3) 0.041(3) 0.058(3) -0.004(2) -0.005(2) -0.001(2)
C13 0.052(3) 0.042(3) 0.069(3) 0.001(2) -0.005(3) -0.003(2)
C16 0.049(3) 0.044(3) 0.083(4) -0.008(3) -0.015(3) 0.003(2)
C10 0.066(3) 0.066(4) 0.067(4) -0.011(3) -0.021(3) -0.010(3)
C15 0.069(4) 0.056(3) 0.068(3) -0.005(3) -0.019(3) 0.007(3)
C14 0.070(4) 0.060(3) 0.068(3) 0.008(3) -0.006(3) -0.002(3)
C9 0.069(4) 0.050(3) 0.086(4) 0.005(3) -0.011(3) -0.019(3)

loop_
_atom_type_symbol
_atom_type_description
_atom_type_scat_dispersion_real
_atom_type_scat_dispersion_imag
_atom_type_scat_source
C C 0.0181 0.0091 'International Tables Vol C Tables 4.2.6.8 and 6.1.1.4'
H H 0.0000 0.0000 'International Tables Vol C Tables 4.2.6.8 and 6.1.1.4'
N N 0.0311 0.0180 'International Tables Vol C Tables 4.2.6.8 and 6.1.1.4'
O O 0.0492 0.0322 'International Tables Vol C Tables 4.2.6.8 and 6.1.1.4'
S S 0.3331 0.5567 'International Tables Vol C Tables 4.2.6.8 and 6.1.1.4'

loop_
_geom_angle_atom_site_label_1
_geom_angle_atom_site_label_2
_geom_angle_atom_site_label_3
_geom_angle
C8 S1 C1 92.0(2)
C5 O2 C10 117.2(4)
C6 O1 C9 116.9(4)
C12 N1 H1 116.2
C1 N1 H1 116.2
C1 N1 C12 127.5(4)
C8 C3 C2 112.0(4)
C8 C3 C4 118.9(4)
C4 C3 C2 129.1(4)
O2 C5 C4 124.7(4)
O2 C5 C6 114.8(4)
C4 C5 C6 120.5(4)
C3 C8 S1 111.8(4)
C7 C8 S1 126.2(3)
C7 C8 C3 122.0(4)
C1 C2 C3 113.4(4)
C1 C2 C11 121.8(5)
C11 C2 C3 124.8(4)
C3 C4 H4 120.2
C5 C4 C3 119.7(4)
C5 C4 H4 120.2
C17 C12 N1 122.9(5)
C13 C12 N1 117.5(4)
C13 C12 C17 119.5(5)
O1 C6 C5 114.9(4)
O1 C6 C7 124.9(4)
C7 C6 C5 120.1(4)
C8 C7 H7 120.6
C6 C7 C8 118.8(4)
C6 C7 H7 120.6
N1 C1 S1 122.6(4)
N1 C1 C2 126.5(4)
C2 C1 S1 110.9(4)
C12 C17 H17 120.1
C16 C17 C12 119.7(5)
C16 C17 H17 120.1
N2 C11 C2 179.3(6)
C12 C13 H13 120.1
C14 C13 C12 119.8(5)
C14 C13 H13 120.1
C17 C16 H16 119.5
C15 C16 C17 121.1(5)
C15 C16 H16 119.5
O2 C10 H10A 109.5
O2 C10 H10B 109.5
O2 C10 H10C 109.5
H10A C10 H10B 109.5
H10A C10 H10C 109.5
H10B C10 H10C 109.5
C16 C15 H15 120.5
C16 C15 C14 119.0(5)
C14 C15 H15 120.5
C13 C14 C15 120.8(6)
C13 C14 H14 119.6
C15 C14 H14 119.6
O1 C9 H9A 109.5
O1 C9 H9B 109.5
O1 C9 H9C 109.5
H9A C9 H9B 109.5
H9A C9 H9C 109.5
H9B C9 H9C 109.5

loop_
_geom_bond_atom_site_label_1
_geom_bond_atom_site_label_2
_geom_bond_distance
S1 C8 1.743(5)
S1 C1 1.745(5)
O2 C5 1.366(6)
O2 C10 1.427(6)
O1 C6 1.369(6)
O1 C9 1.427(6)
N1 H1 0.8600
N1 C12 1.414(6)
N1 C1 1.352(6)
C3 C8 1.393(6)
C3 C2 1.435(7)
C3 C4 1.407(7)
C5 C4 1.372(7)
C5 C6 1.420(6)
C8 C7 1.388(7)
C2 C1 1.394(6)
C2 C11 1.420(7)
C4 H4 0.9300
C12 C17 1.388(7)
C12 C13 1.385(7)
C6 C7 1.378(7)
C7 H7 0.9300
N2 C11 1.141(6)
C17 H17 0.9300
C17 C16 1.378(7)
C13 H13 0.9300
C13 C14 1.381(8)
C16 H16 0.9300
C16 C15 1.375(8)
C10 H10A 0.9600
C10 H10B 0.9600
C10 H10C 0.9600
C15 H15 0.9300
C15 C14 1.382(8)
C14 H14 0.9300
C9 H9A 0.9600
C9 H9B 0.9600
C9 H9C 0.9600
